data_7160596
loop_
_publ_author_name
'Ganesan, Ranjithkumar'
'Kamaraj, Sriraghavan'

_publ_section_title
;
 Convergent synthesis of coumarin C3-C4-fused fluorogenic quinoline
 scaffolds <i>via</i> aldehyde activation using <i>in situ</i> generated
 hydrazoic acid.
;
_journal_issue 27
_journal_name_full 'Organic &amp; biomolecular chemistry'
_journal_page_first 6564
_journal_page_last 6569
_journal_paper_doi 10.1039/d5ob00633c
_journal_volume 23
_journal_year 2025
_chemical_formula_moiety 'C16 H8 N2 O4'
_chemical_formula_sum 'C16 H8 N2 O4'
_chemical_formula_weight 292.24
_space_group_crystal_system monoclinic
_space_group_IT_number 14
_space_group_name_Hall '-P 2yn'
_space_group_name_H-M_alt 'P 1 21/n 1'
_atom_sites_solution_hydrogens geom
_audit_creation_method SHELXL-2018/3
_audit_update_record
;
2022-09-21 deposited with the CCDC.	2025-06-12 downloaded from the CCDC.
;
_cell_angle_alpha 90
_cell_angle_beta 99.596(10)
_cell_angle_gamma 90
_cell_formula_units_Z 4
_cell_length_a 9.822(3)
_cell_length_b 5.4227(16)
_cell_length_c 23.386(6)
_cell_measurement_reflns_used 5465
_cell_measurement_temperature 300(2)
_cell_measurement_theta_max 29.57
_cell_measurement_theta_min 2.41
_cell_volume 1228.2(6)
_computing_cell_refinement 'Bruker APEX4/SAINT'
_computing_data_collection 'Bruker APEX4'
_computing_data_reduction 'Bruker APEX4/SAINT'
_computing_molecular_graphics 'Bruker SHELXTL'
_computing_publication_material 'Bruker SHELXTL'
_computing_structure_refinement 'SHELXL-2018/3 (Sheldrick, 2018)'
_computing_structure_solution 'SHELXT 2018/2 (Sheldrick, 2018)'
_diffrn_ambient_temperature 300(2)
_diffrn_measured_fraction_theta_full 0.992
_diffrn_measured_fraction_theta_max 0.992
_diffrn_measurement_device_type 'Bruker D8 Quest diffractometer with PHOTON II detector'
_diffrn_measurement_method '\f and \w scans'
_diffrn_radiation_type MoK\a
_diffrn_radiation_wavelength 0.71073
_diffrn_reflns_av_R_equivalents 0.0353
_diffrn_reflns_av_unetI/netI 0.0303
_diffrn_reflns_Laue_measured_fraction_full 0.992
_diffrn_reflns_Laue_measured_fraction_max 0.992
_diffrn_reflns_limit_h_max 12
_diffrn_reflns_limit_h_min -12
_diffrn_reflns_limit_k_max 4
_diffrn_reflns_limit_k_min -6
_diffrn_reflns_limit_l_max 25
_diffrn_reflns_limit_l_min -29
_diffrn_reflns_number 13368
_diffrn_reflns_point_group_measured_fraction_full 0.992
_diffrn_reflns_point_group_measured_fraction_max 0.992
_diffrn_reflns_theta_full 25.242
_diffrn_reflns_theta_max 26.316
_diffrn_reflns_theta_min 2.141
_diffrn_source 'i-mu-s microfocus source'
_exptl_absorpt_coefficient_mu 0.117
_exptl_absorpt_correction_T_max 0.7454
_exptl_absorpt_correction_T_min 0.6586
_exptl_absorpt_correction_type multi-scan
_exptl_absorpt_process_details
;
SADABS 2016/2: Krause, L., Herbst-Irmer, R., Sheldrick G.M. & Stalke D.,
J. Appl. Cryst. 48 (2015) 3-10
;
_exptl_crystal_colour colourless
_exptl_crystal_density_diffrn 1.580
_exptl_crystal_description block
_exptl_crystal_F_000 600
_exptl_crystal_size_max 0.330
_exptl_crystal_size_mid 0.210
_exptl_crystal_size_min 0.100
_refine_diff_density_max 0.174
_refine_diff_density_min -0.222
_refine_diff_density_rms 0.037
_refine_ls_extinction_method none
_refine_ls_goodness_of_fit_ref 1.018
_refine_ls_hydrogen_treatment constr
_refine_ls_matrix_type full
_refine_ls_number_parameters 199
_refine_ls_number_reflns 2474
_refine_ls_number_restraints 0
_refine_ls_restrained_S_all 1.018
_refine_ls_R_factor_all 0.0644
_refine_ls_R_factor_gt 0.0422
_refine_ls_shift/su_max 0.000
_refine_ls_shift/su_mean 0.000
_refine_ls_structure_factor_coef Fsqd
_refine_ls_weighting_details 'w=1/[\s^2^(Fo^2^)+(0.0482P)^2^+0.4730P] where P=(Fo^2^+2Fc^2^)/3'
_refine_ls_weighting_scheme calc
_refine_ls_wR_factor_gt 0.0966
_refine_ls_wR_factor_ref 0.1138
_reflns_Friedel_coverage 0.000
_reflns_number_gt 1807
_reflns_number_total 2474
_reflns_threshold_expression 'I > 2\s(I)'
_cod_data_source_file d5ob00633c2.cif
_cod_data_source_block GRK_1_070922_0m_a
_cod_depositor_comments 'Adding full bibliography for 7160595--7160598.cif.'
_cod_original_sg_symbol_H-M 'P 21/n'
_cod_database_code 7160596
_shelx_shelxl_version_number 2018/3
_shelx_space_group_comment
;
The symmetry employed for this shelxl refinement is uniquely defined
by the following loop, which should always be used as a source of
symmetry information in preference to the above space-group names.
They are only intended as comments.
;
_shelx_estimated_absorpt_t_min 0.963
_shelx_estimated_absorpt_t_max 0.988

loop_
_space_group_symop_operation_xyz
'x, y, z'
'-x+1/2, y+1/2, -z+1/2'
'-x, -y, -z'
'x-1/2, -y-1/2, z-1/2'

loop_
_atom_site_label
_atom_site_type_symbol
_atom_site_fract_x
_atom_site_fract_y
_atom_site_fract_z
_atom_site_U_iso_or_equiv
_atom_site_adp_type
_atom_site_occupancy
_atom_site_site_symmetry_order
_atom_site_calc_flag
_atom_site_refinement_flags_posn
_atom_site_refinement_flags_adp
_atom_site_refinement_flags_occupancy
_atom_site_disorder_assembly
_atom_site_disorder_group
O1 O 0.20590(16) 0.0541(3) 0.70602(6) 0.0730(5) Uani 1 1 d . . . . .
O2 O 0.21479(11) 0.9567(2) 0.35826(5) 0.0409(3) Uani 1 1 d . . . . .
O3 O 0.06791(12) 1.0727(2) 0.41458(5) 0.0480(4) Uani 1 1 d . . . . .
O4 O 0.06007(15) 0.3505(3) 0.68664(6) 0.0641(4) Uani 1 1 d . . . . .
N1 N 0.35124(13) 0.3633(3) 0.46609(6) 0.0336(3) Uani 1 1 d . . . . .
N3 N 0.15348(16) 0.2208(3) 0.67519(7) 0.0463(4) Uani 1 1 d . . . . .
C1 C 0.45376(18) 0.6798(4) 0.27447(8) 0.0425(4) Uani 1 1 d . . . . .
H1 H 0.488450 0.712532 0.240603 0.051 Uiso 1 1 calc R U . . .
C2 C 0.36007(17) 0.8395(3) 0.29233(7) 0.0401(4) Uani 1 1 d . . . . .
H2 H 0.330933 0.979186 0.270642 0.048 Uiso 1 1 calc R U . . .
C3 C 0.30983(16) 0.7888(3) 0.34311(7) 0.0335(4) Uani 1 1 d . . . . .
C4 C 0.15549(16) 0.9263(3) 0.40646(7) 0.0350(4) Uani 1 1 d . . . . .
C5 C 0.20368(15) 0.7203(3) 0.44539(7) 0.0316(4) Uani 1 1 d . . . . .
C6 C 0.30286(15) 0.5492(3) 0.43148(7) 0.0304(4) Uani 1 1 d . . . . .
C7 C 0.15312(15) 0.6933(3) 0.49626(7) 0.0345(4) Uani 1 1 d . . . . .
H7 H 0.087283 0.802420 0.505729 0.041 Uiso 1 1 calc R U . . .
C8 C 0.20179(15) 0.4993(3) 0.53389(7) 0.0322(4) Uani 1 1 d . . . . .
C9 C 0.30208(15) 0.3376(3) 0.51685(7) 0.0311(4) Uani 1 1 d . . . . .
C10 C 0.35247(16) 0.1407(3) 0.55419(7) 0.0365(4) Uani 1 1 d . . . . .
H10 H 0.419123 0.035191 0.543992 0.044 Uiso 1 1 calc R U . . .
C11 C 0.30432(17) 0.1039(3) 0.60499(7) 0.0388(4) Uani 1 1 d . . . . .
H11 H 0.336954 -0.026921 0.629138 0.047 Uiso 1 1 calc R U . . .
C12 C 0.20495(16) 0.2660(3) 0.62039(7) 0.0354(4) Uani 1 1 d . . . . .
C13 C 0.15399(16) 0.4604(3) 0.58711(7) 0.0358(4) Uani 1 1 d . . . . .
H13 H 0.089248 0.565598 0.598919 0.043 Uiso 1 1 calc R U . . .
C15 C 0.35335(15) 0.5849(3) 0.37692(7) 0.0314(4) Uani 1 1 d . . . . .
C16 C 0.44699(17) 0.4243(3) 0.35725(7) 0.0390(4) Uani 1 1 d . . . . .
H16 H 0.476170 0.283935 0.378700 0.047 Uiso 1 1 calc R U . . .
C17 C 0.49668(18) 0.4709(3) 0.30656(8) 0.0432(5) Uani 1 1 d . . . . .
H17 H 0.558804 0.362517 0.293951 0.052 Uiso 1 1 calc R U . . .

loop_
_atom_site_aniso_label
_atom_site_aniso_U_11
_atom_site_aniso_U_22
_atom_site_aniso_U_33
_atom_site_aniso_U_23
_atom_site_aniso_U_13
_atom_site_aniso_U_12
O1 0.0778(10) 0.0903(12) 0.0576(10) 0.0336(9) 0.0307(8) 0.0221(9)
O2 0.0428(6) 0.0401(7) 0.0419(7) 0.0071(6) 0.0129(5) 0.0088(5)
O3 0.0443(7) 0.0456(8) 0.0566(8) 0.0047(6) 0.0158(6) 0.0152(6)
O4 0.0718(9) 0.0741(10) 0.0555(9) 0.0022(8) 0.0373(7) 0.0136(8)
N1 0.0340(7) 0.0350(8) 0.0341(8) -0.0019(6) 0.0120(6) 0.0021(6)
N3 0.0476(9) 0.0552(10) 0.0390(9) 0.0023(8) 0.0159(7) -0.0034(8)
C1 0.0463(9) 0.0499(11) 0.0342(10) -0.0021(9) 0.0149(8) -0.0067(9)
C2 0.0433(9) 0.0404(10) 0.0370(10) 0.0048(8) 0.0078(7) -0.0018(8)
C3 0.0319(8) 0.0332(9) 0.0355(9) -0.0030(7) 0.0060(7) -0.0008(7)
C4 0.0319(8) 0.0347(9) 0.0388(10) -0.0021(8) 0.0069(7) 0.0000(7)
C5 0.0291(7) 0.0315(9) 0.0348(9) -0.0028(7) 0.0068(7) 0.0000(7)
C6 0.0292(7) 0.0296(9) 0.0330(9) -0.0036(7) 0.0068(6) -0.0023(7)
C7 0.0291(8) 0.0350(10) 0.0409(10) -0.0053(8) 0.0100(7) 0.0028(7)
C8 0.0294(8) 0.0349(9) 0.0333(9) -0.0031(7) 0.0080(7) -0.0019(7)
C9 0.0298(7) 0.0313(9) 0.0330(9) -0.0033(7) 0.0074(6) -0.0021(7)
C10 0.0364(8) 0.0371(10) 0.0374(10) -0.0016(8) 0.0101(7) 0.0041(7)
C11 0.0407(9) 0.0388(10) 0.0369(10) 0.0028(8) 0.0068(7) 0.0007(8)
C12 0.0347(8) 0.0422(10) 0.0313(9) -0.0015(8) 0.0110(7) -0.0056(7)
C13 0.0317(8) 0.0414(10) 0.0365(10) -0.0045(8) 0.0119(7) 0.0005(7)
C15 0.0312(8) 0.0317(9) 0.0325(9) -0.0036(7) 0.0090(6) -0.0025(7)
C16 0.0448(9) 0.0356(10) 0.0393(10) 0.0010(8) 0.0147(8) 0.0030(8)
C17 0.0467(10) 0.0437(11) 0.0432(11) -0.0038(9) 0.0189(8) 0.0030(8)

loop_
_atom_type_symbol
_atom_type_description
_atom_type_scat_dispersion_real
_atom_type_scat_dispersion_imag
_atom_type_scat_source
C C 0.0033 0.0016 'International Tables Vol C Tables 4.2.6.8 and 6.1.1.4'
H H 0.0000 0.0000 'International Tables Vol C Tables 4.2.6.8 and 6.1.1.4'
N N 0.0061 0.0033 'International Tables Vol C Tables 4.2.6.8 and 6.1.1.4'
O O 0.0106 0.0060 'International Tables Vol C Tables 4.2.6.8 and 6.1.1.4'

loop_
_geom_angle_atom_site_label_1
_geom_angle_atom_site_label_2
_geom_angle_atom_site_label_3
_geom_angle
_geom_angle_site_symmetry_1
_geom_angle_site_symmetry_3
_geom_angle_publ_flag
C4 O2 C3 121.95(13) . . ?
C6 N1 C9 117.75(13) . . ?
O1 N3 O4 123.90(15) . . ?
O1 N3 C12 117.78(15) . . ?
O4 N3 C12 118.32(16) . . ?
C2 C1 C17 120.52(16) . . ?
C2 C1 H1 119.7 . . ?
C17 C1 H1 119.7 . . ?
C1 C2 C3 119.07(16) . . ?
C1 C2 H2 120.5 . . ?
C3 C2 H2 120.5 . . ?
C15 C3 C2 121.78(15) . . ?
C15 C3 O2 122.23(14) . . ?
C2 C3 O2 115.98(15) . . ?
O3 C4 O2 117.67(15) . . ?
O3 C4 C5 124.50(15) . . ?
O2 C4 C5 117.82(13) . . ?
C7 C5 C6 119.33(15) . . ?
C7 C5 C4 119.54(14) . . ?
C6 C5 C4 121.13(14) . . ?
N1 C6 C5 122.98(14) . . ?
N1 C6 C15 119.63(14) . . ?
C5 C6 C15 117.39(14) . . ?
C5 C7 C8 119.29(14) . . ?
C5 C7 H7 120.4 . . ?
C8 C7 H7 120.4 . . ?
C7 C8 C13 122.30(15) . . ?
C7 C8 C9 117.72(14) . . ?
C13 C8 C9 119.98(15) . . ?
N1 C9 C10 118.48(14) . . ?
N1 C9 C8 122.92(15) . . ?
C10 C9 C8 118.60(14) . . ?
C11 C10 C9 120.73(15) . . ?
C11 C10 H10 119.6 . . ?
C9 C10 H10 119.6 . . ?
C10 C11 C12 119.25(16) . . ?
C10 C11 H11 120.4 . . ?
C12 C11 H11 120.4 . . ?
C13 C12 C11 123.05(15) . . ?
C13 C12 N3 118.73(15) . . ?
C11 C12 N3 118.22(16) . . ?
C12 C13 C8 118.38(15) . . ?
C12 C13 H13 120.8 . . ?
C8 C13 H13 120.8 . . ?
C3 C15 C16 117.82(15) . . ?
C3 C15 C6 119.22(14) . . ?
C16 C15 C6 122.95(15) . . ?
C17 C16 C15 120.99(17) . . ?
C17 C16 H16 119.5 . . ?
C15 C16 H16 119.5 . . ?
C16 C17 C1 119.78(16) . . ?
C16 C17 H17 120.1 . . ?
C1 C17 H17 120.1 . . ?

loop_
_geom_bond_atom_site_label_1
_geom_bond_atom_site_label_2
_geom_bond_distance
_geom_bond_site_symmetry_2
_geom_bond_publ_flag
O1 N3 1.216(2) . ?
O2 C4 1.3622(19) . ?
O2 C3 1.3914(19) . ?
O3 C4 1.2085(19) . ?
O4 N3 1.221(2) . ?
N1 C6 1.330(2) . ?
N1 C9 1.361(2) . ?
N3 C12 1.474(2) . ?
C1 C2 1.378(2) . ?
C1 C17 1.385(3) . ?
C1 H1 0.9300 . ?
C2 C3 1.387(2) . ?
C2 H2 0.9300 . ?
C3 C15 1.385(2) . ?
C4 C5 1.469(2) . ?
C5 C7 1.371(2) . ?
C5 C6 1.422(2) . ?
C6 C15 1.457(2) . ?
C7 C8 1.403(2) . ?
C7 H7 0.9300 . ?
C8 C13 1.417(2) . ?
C8 C9 1.424(2) . ?
C9 C10 1.416(2) . ?
C10 C11 1.364(2) . ?
C10 H10 0.9300 . ?
C11 C12 1.404(2) . ?
C11 H11 0.9300 . ?
C12 C13 1.356(2) . ?
C13 H13 0.9300 . ?
C15 C16 1.399(2) . ?
C16 C17 1.379(2) . ?
C16 H16 0.9300 . ?
C17 H17 0.9300 . ?

loop_
_geom_hbond_atom_site_label_D
_geom_hbond_atom_site_label_H
_geom_hbond_atom_site_label_A
_geom_hbond_distance_DH
_geom_hbond_distance_HA
_geom_hbond_distance_DA
_geom_hbond_angle_DHA
_geom_hbond_site_symmetry_A
_geom_hbond_publ_flag
C13 H13 O3 0.93 2.48 3.337(2) 153.0 3_576 yes

loop_
_geom_torsion_atom_site_label_1
_geom_torsion_atom_site_label_2
_geom_torsion_atom_site_label_3
_geom_torsion_atom_site_label_4
_geom_torsion
_geom_torsion_site_symmetry_1
_geom_torsion_site_symmetry_2
_geom_torsion_site_symmetry_3
_geom_torsion_site_symmetry_4
_geom_torsion_publ_flag
C17 C1 C2 C3 0.3(3) . . . . ?
C1 C2 C3 C15 1.3(3) . . . . ?
C1 C2 C3 O2 -179.49(15) . . . . ?
C4 O2 C3 C15 -2.1(2) . . . . ?
C4 O2 C3 C2 178.74(14) . . . . ?
C3 O2 C4 O3 -175.68(14) . . . . ?
C3 O2 C4 C5 5.2(2) . . . . ?
O3 C4 C5 C7 -3.4(3) . . . . ?
O2 C4 C5 C7 175.70(14) . . . . ?
O3 C4 C5 C6 177.15(16) . . . . ?
O2 C4 C5 C6 -3.8(2) . . . . ?
C9 N1 C6 C5 0.3(2) . . . . ?
C9 N1 C6 C15 179.54(14) . . . . ?
C7 C5 C6 N1 -0.9(2) . . . . ?
C4 C5 C6 N1 178.58(14) . . . . ?
C7 C5 C6 C15 179.85(14) . . . . ?
C4 C5 C6 C15 -0.7(2) . . . . ?
C6 C5 C7 C8 0.9(2) . . . . ?
C4 C5 C7 C8 -178.61(14) . . . . ?
C5 C7 C8 C13 -179.93(15) . . . . ?
C5 C7 C8 C9 -0.3(2) . . . . ?
C6 N1 C9 C10 179.98(14) . . . . ?
C6 N1 C9 C8 0.3(2) . . . . ?
C7 C8 C9 N1 -0.3(2) . . . . ?
C13 C8 C9 N1 179.34(14) . . . . ?
C7 C8 C9 C10 -179.98(14) . . . . ?
C13 C8 C9 C10 -0.3(2) . . . . ?
N1 C9 C10 C11 -178.62(15) . . . . ?
C8 C9 C10 C11 1.1(2) . . . . ?
C9 C10 C11 C12 -0.8(3) . . . . ?
C10 C11 C12 C13 -0.3(3) . . . . ?
C10 C11 C12 N3 179.37(15) . . . . ?
O1 N3 C12 C13 -175.97(16) . . . . ?
O4 N3 C12 C13 4.9(2) . . . . ?
O1 N3 C12 C11 4.3(2) . . . . ?
O4 N3 C12 C11 -174.82(16) . . . . ?
C11 C12 C13 C8 1.0(2) . . . . ?
N3 C12 C13 C8 -178.65(14) . . . . ?
C7 C8 C13 C12 178.94(15) . . . . ?
C9 C8 C13 C12 -0.7(2) . . . . ?
C2 C3 C15 C16 -2.2(2) . . . . ?
O2 C3 C15 C16 178.65(14) . . . . ?
C2 C3 C15 C6 176.49(15) . . . . ?
O2 C3 C15 C6 -2.7(2) . . . . ?
N1 C6 C15 C3 -175.45(14) . . . . ?
C5 C6 C15 C3 3.8(2) . . . . ?
N1 C6 C15 C16 3.2(2) . . . . ?
C5 C6 C15 C16 -177.55(15) . . . . ?
C3 C15 C16 C17 1.5(2) . . . . ?
C6 C15 C16 C17 -177.15(16) . . . . ?
C15 C16 C17 C1 0.1(3) . . . . ?
C2 C1 C17 C16 -1.0(3) . . . . ?
